data_8000146
loop_
_publ_author_name
'Hatano, Bunpei'
'Aikawa, Akiko'
'Katagiri, Hiroshi'
'Tagaya, Hideyuki'
'Takahashi, Hiroki'

_publ_section_title
;
 Complexation of Some Phenol Hosts with Quinoline N-Oxide and the
 Structural Studies of Their Complexes by X-ray Crystallography
;
_journal_issue 10
_journal_name_full 'Chemistry Letters'
_journal_page_first 1272
_journal_paper_doi 10.1246/cl.2007.1272
_journal_volume 36
_journal_year 2007
_chemical_formula_sum 'C24 H23 N O3'
_chemical_formula_weight 373.43
_space_group_IT_number 2
_symmetry_cell_setting triclinic
_symmetry_space_group_name_Hall '-P 1'
_symmetry_space_group_name_H-M 'P -1'
_atom_sites_solution_hydrogens geom
_atom_sites_solution_primary direct
_atom_sites_solution_secondary difmap
_audit_creation_method SHELXL-97
_cell_angle_alpha 93.706(2)
_cell_angle_beta 90.7958(17)
_cell_angle_gamma 119.2115(16)
_cell_formula_units_Z 2
_cell_length_a 9.1679(5)
_cell_length_b 9.9262(7)
_cell_length_c 12.4270(8)
_cell_measurement_temperature 108
_cell_volume 983.66(11)
_computing_cell_refinement PROCESS-AUTO
_computing_data_collection PROCESS-AUTO
_computing_data_reduction CrystalStructure
_computing_molecular_graphics 'CrystalStructure 3.6.0'
_computing_publication_material 'CrystalStructure 3.6.0'
_computing_structure_refinement 'SHELXL-97 (Sheldrick, 1997)'
_computing_structure_solution 'SHELXS-97 (Sheldrick, 1990)'
_diffrn_ambient_temperature 108
_diffrn_measured_fraction_theta_full 0.998
_diffrn_measured_fraction_theta_max 0.998
_diffrn_measurement_device_type 'Rigaku RAXIS-RAPID'
_diffrn_measurement_method \w
_diffrn_radiation_monochromator graphite
_diffrn_radiation_source 'rotating anode'
_diffrn_radiation_type MoK\a
_diffrn_radiation_wavelength 0.71075
_diffrn_reflns_av_R_equivalents 0.0500
_diffrn_reflns_av_sigmaI/netI 0.0472
_diffrn_reflns_limit_h_max 11
_diffrn_reflns_limit_h_min -11
_diffrn_reflns_limit_k_max 12
_diffrn_reflns_limit_k_min -12
_diffrn_reflns_limit_l_max 16
_diffrn_reflns_limit_l_min -16
_diffrn_reflns_number 15041
_diffrn_reflns_theta_full 27.48
_diffrn_reflns_theta_max 27.48
_diffrn_reflns_theta_min 3.01
_exptl_absorpt_coefficient_mu 0.083
_exptl_absorpt_correction_T_max 0.9918
_exptl_absorpt_correction_T_min 0.9788
_exptl_absorpt_correction_type multi-scan
_exptl_absorpt_process_details '(Higashi T., 1995)'
_exptl_crystal_colour colorless
_exptl_crystal_density_diffrn 1.261
_exptl_crystal_density_method 'not measured'
_exptl_crystal_description block
_exptl_crystal_F_000 396
_exptl_crystal_size_max 0.26
_exptl_crystal_size_mid 0.16
_exptl_crystal_size_min 0.10
_refine_diff_density_max 0.489
_refine_diff_density_min -0.360
_refine_diff_density_rms 0.058
_refine_ls_extinction_method none
_refine_ls_goodness_of_fit_ref 1.085
_refine_ls_hydrogen_treatment mixed
_refine_ls_matrix_type full
_refine_ls_number_parameters 263
_refine_ls_number_reflns 4494
_refine_ls_number_restraints 0
_refine_ls_restrained_S_all 1.085
_refine_ls_R_factor_all 0.0782
_refine_ls_R_factor_gt 0.0558
_refine_ls_shift/su_max 0.000
_refine_ls_shift/su_mean 0.000
_refine_ls_structure_factor_coef Fsqd
_refine_ls_weighting_details 'calc w=1/[\s^2^(Fo^2^)+(0.0666P)^2^+0.2981P] where P=(Fo^2^+2Fc^2^)/3'
_refine_ls_weighting_scheme calc
_refine_ls_wR_factor_gt 0.1339
_refine_ls_wR_factor_ref 0.1471
_reflns_number_gt 3268
_reflns_number_total 4494
_reflns_threshold_expression >2sigma(I)
_cod_data_source_file 36-1272sup3.cif
_cod_data_source_block 121h
_cod_depositor_comments
;
The following automatic conversions were performed:

'_symmetry_cell_setting' value 'Triclinic' changed to 'triclinic'
according to /home/saulius/struct/CIF-dictionaries/cif_core.dic
dictionary named 'cif_core.dic' version 2.4.2 from 2011-04-26.

Automatic conversion script
Id: cif_fix_values 1891 2012-01-12 08:04:46Z andrius 
;
_cod_database_code 8000146

loop_
_symmetry_equiv_pos_as_xyz
'x, y, z'
'-x, -y, -z'

loop_
_atom_site_label
_atom_site_type_symbol
_atom_site_fract_x
_atom_site_fract_y
_atom_site_fract_z
_atom_site_U_iso_or_equiv
_atom_site_adp_type
_atom_site_occupancy
_atom_site_symmetry_multiplicity
_atom_site_calc_flag
_atom_site_refinement_flags
O3 O 0.04305(15) -0.20209(15) 0.49876(10) 0.0290(3) Uani 1 1 d .
N1 N 0.16572(18) -0.18578(18) 0.56773(12) 0.0277(3) Uani 1 1 d .
C1 C 0.1502(2) -0.3048(2) 0.61976(16) 0.0316(4) Uani 1 1 d .
H1A H 0.0507 -0.4019 0.6081 0.038 Uiso 1 1 calc R
C2 C 0.2772(2) -0.2900(2) 0.69115(16) 0.0334(4) Uani 1 1 d .
H2A H 0.2631 -0.3768 0.7272 0.040 Uiso 1 1 calc R
C3 C 0.4208(2) -0.1523(2) 0.70933(16) 0.0316(4) Uani 1 1 d .
H3A H 0.5079 -0.1424 0.7571 0.038 Uiso 1 1 calc R
C4 C 0.4385(2) -0.0232(2) 0.65578(14) 0.0268(4) Uani 1 1 d .
C5 C 0.3081(2) -0.0422(2) 0.58423(14) 0.0247(4) Uani 1 1 d .
C6 C 0.3215(2) 0.0838(2) 0.52868(15) 0.0285(4) Uani 1 1 d .
H6A H 0.2338 0.0707 0.4801 0.034 Uiso 1 1 calc R
C7 C 0.4636(2) 0.2243(2) 0.54682(16) 0.0305(4) Uani 1 1 d .
H7A H 0.4739 0.3098 0.5107 0.037 Uiso 1 1 calc R
C8 C 0.5949(2) 0.2446(2) 0.61805(16) 0.0302(4) Uani 1 1 d .
H8A H 0.6924 0.3433 0.6292 0.036 Uiso 1 1 calc R
C9 C 0.5835(2) 0.1235(2) 0.67135(15) 0.0288(4) Uani 1 1 d .
H9A H 0.6732 0.1383 0.7188 0.035 Uiso 1 1 calc R
O1 O -0.02190(16) 0.34563(15) -0.30343(11) 0.0291(3) Uani 1 1 d .
H1 H -0.032(3) 0.297(3) -0.369(2) 0.044(6) Uiso 1 1 d .
C10 C 0.0639(2) 0.30573(19) -0.23277(15) 0.0244(4) Uani 1 1 d .
C11 C 0.1515(2) 0.23138(19) -0.26787(14) 0.0253(4) Uani 1 1 d .
H11A H 0.1519 0.2054 -0.3428 0.030 Uiso 1 1 calc R
C12 C 0.2383(2) 0.19514(19) -0.19378(14) 0.0252(4) Uani 1 1 d .
H12A H 0.2977 0.1443 -0.2191 0.030 Uiso 1 1 calc R
C13 C 0.2414(2) 0.23078(18) -0.08262(14) 0.0225(4) Uani 1 1 d .
C14 C 0.1528(2) 0.30617(19) -0.04964(14) 0.0248(4) Uani 1 1 d .
H14A H 0.1520 0.3322 0.0252 0.030 Uiso 1 1 calc R
C15 C 0.0656(2) 0.3441(2) -0.12322(15) 0.0262(4) Uani 1 1 d .
H15A H 0.0073 0.3963 -0.0985 0.031 Uiso 1 1 calc R
C16 C 0.3409(2) 0.18889(19) -0.00397(14) 0.0241(4) Uani 1 1 d .
C17 C 0.2775(2) 0.0128(2) -0.01933(16) 0.0302(4) Uani 1 1 d .
H17A H 0.3358 -0.0153 0.0339 0.045 Uiso 1 1 calc R
H17B H 0.2996 -0.0140 -0.0923 0.045 Uiso 1 1 calc R
H17C H 0.1568 -0.0439 -0.0093 0.045 Uiso 1 1 calc R
C18 C 0.5269(2) 0.2723(2) -0.03170(15) 0.0286(4) Uani 1 1 d .
H18A H 0.5678 0.3839 -0.0307 0.043 Uiso 1 1 calc R
H18B H 0.5381 0.2330 -0.1037 0.043 Uiso 1 1 calc R
H18C H 0.5927 0.2530 0.0217 0.043 Uiso 1 1 calc R
C19 C 0.3213(2) 0.23497(19) 0.11283(14) 0.0239(4) Uani 1 1 d .
C20 C 0.1815(2) 0.1405(2) 0.16935(15) 0.0276(4) Uani 1 1 d .
H20A H 0.1001 0.0429 0.1358 0.033 Uiso 1 1 calc R
C21 C 0.1578(2) 0.1845(2) 0.27284(15) 0.0275(4) Uani 1 1 d .
H21A H 0.0617 0.1171 0.3091 0.033 Uiso 1 1 calc R
C22 C 0.2744(2) 0.32721(19) 0.32378(14) 0.0247(4) Uani 1 1 d .
C23 C 0.4159(2) 0.42208(19) 0.26978(15) 0.0252(4) Uani 1 1 d .
H23A H 0.4980 0.5188 0.3041 0.030 Uiso 1 1 calc R
C24 C 0.4379(2) 0.37668(19) 0.16668(14) 0.0248(4) Uani 1 1 d .
H24A H 0.5352 0.4437 0.1312 0.030 Uiso 1 1 calc R
O2 O 0.25663(16) 0.37894(15) 0.42466(10) 0.0290(3) Uani 1 1 d .
H2 H 0.151(4) 0.309(3) 0.451(2) 0.070(8) Uiso 1 1 d .

loop_
_atom_site_aniso_label
_atom_site_aniso_U_11
_atom_site_aniso_U_22
_atom_site_aniso_U_33
_atom_site_aniso_U_23
_atom_site_aniso_U_13
_atom_site_aniso_U_12
O3 0.0224(6) 0.0353(7) 0.0259(7) 0.0011(5) -0.0017(5) 0.0117(5)
N1 0.0259(7) 0.0299(8) 0.0268(8) 0.0034(6) 0.0044(6) 0.0130(7)
C1 0.0303(9) 0.0289(9) 0.0343(10) 0.0075(8) 0.0057(8) 0.0127(8)
C2 0.0345(10) 0.0323(10) 0.0374(11) 0.0121(8) 0.0066(9) 0.0184(8)
C3 0.0336(10) 0.0331(10) 0.0324(10) 0.0069(8) 0.0058(8) 0.0191(8)
C4 0.0260(8) 0.0314(9) 0.0246(9) -0.0004(7) 0.0054(7) 0.0156(7)
C5 0.0246(8) 0.0279(9) 0.0233(9) -0.0004(7) 0.0042(7) 0.0144(7)
C6 0.0325(9) 0.0292(9) 0.0268(9) 0.0024(7) 0.0057(8) 0.0173(8)
C7 0.0359(10) 0.0260(9) 0.0319(10) 0.0038(7) 0.0121(8) 0.0167(8)
C8 0.0300(9) 0.0259(9) 0.0348(10) 0.0003(7) 0.0090(8) 0.0139(8)
C9 0.0262(9) 0.0313(9) 0.0293(10) -0.0016(7) 0.0041(8) 0.0147(8)
O1 0.0301(7) 0.0314(7) 0.0269(7) 0.0000(5) -0.0019(6) 0.0161(6)
C10 0.0199(8) 0.0196(8) 0.0289(9) 0.0027(7) 0.0019(7) 0.0059(6)
C11 0.0232(8) 0.0237(8) 0.0243(9) -0.0001(7) 0.0036(7) 0.0081(7)
C12 0.0223(8) 0.0224(8) 0.0282(9) -0.0009(7) 0.0040(7) 0.0090(7)
C13 0.0187(7) 0.0173(8) 0.0262(9) 0.0010(6) 0.0036(7) 0.0048(6)
C14 0.0238(8) 0.0220(8) 0.0250(9) 0.0005(7) 0.0047(7) 0.0085(7)
C15 0.0249(8) 0.0243(8) 0.0299(9) 0.0003(7) 0.0036(7) 0.0127(7)
C16 0.0231(8) 0.0213(8) 0.0269(9) 0.0020(7) 0.0023(7) 0.0101(7)
C17 0.0353(9) 0.0246(9) 0.0310(10) 0.0016(7) 0.0040(8) 0.0150(8)
C18 0.0229(8) 0.0323(10) 0.0289(9) 0.0016(7) 0.0040(7) 0.0123(8)
C19 0.0228(8) 0.0219(8) 0.0265(9) 0.0031(7) 0.0015(7) 0.0105(7)
C20 0.0223(8) 0.0236(8) 0.0291(9) -0.0009(7) 0.0005(7) 0.0056(7)
C21 0.0217(8) 0.0250(9) 0.0290(9) 0.0032(7) 0.0046(7) 0.0060(7)
C22 0.0251(8) 0.0244(8) 0.0251(9) 0.0018(7) 0.0024(7) 0.0126(7)
C23 0.0213(8) 0.0207(8) 0.0305(9) -0.0002(7) 0.0006(7) 0.0080(7)
C24 0.0216(8) 0.0203(8) 0.0305(9) 0.0046(7) 0.0039(7) 0.0084(7)
O2 0.0271(6) 0.0287(7) 0.0265(7) -0.0010(5) 0.0045(5) 0.0103(5)

loop_
_atom_type_symbol
_atom_type_description
_atom_type_scat_dispersion_real
_atom_type_scat_dispersion_imag
_atom_type_scat_source
C C 0.0033 0.0016 'International Tables Vol C Tables 4.2.6.8 and 6.1.1.4'
H H 0.0000 0.0000 'International Tables Vol C Tables 4.2.6.8 and 6.1.1.4'
N N 0.0061 0.0033 'International Tables Vol C Tables 4.2.6.8 and 6.1.1.4'
O O 0.0106 0.0060 'International Tables Vol C Tables 4.2.6.8 and 6.1.1.4'

loop_
_geom_angle_atom_site_label_1
_geom_angle_atom_site_label_2
_geom_angle_atom_site_label_3
_geom_angle
C1 N1 O3 120.73(15)
C1 N1 C5 120.68(16)
O3 N1 C5 118.59(14)
N1 C1 C2 121.43(17)
N1 C1 H1A 119.3
C2 C1 H1A 119.3
C3 C2 C1 120.43(18)
C3 C2 H2A 119.8
C1 C2 H2A 119.8
C2 C3 C4 118.94(18)
C2 C3 H3A 120.5
C4 C3 H3A 120.5
C5 C4 C9 118.84(17)
C5 C4 C3 119.12(17)
C9 C4 C3 122.04(17)
N1 C5 C4 119.39(16)
N1 C5 C6 119.82(16)
C4 C5 C6 120.80(16)
C7 C6 C5 118.47(18)
C7 C6 H6A 120.8
C5 C6 H6A 120.8
C6 C7 C8 121.21(17)
C6 C7 H7A 119.4
C8 C7 H7A 119.4
C9 C8 C7 120.72(17)
C9 C8 H8A 119.6
C7 C8 H8A 119.6
C8 C9 C4 119.96(18)
C8 C9 H9A 120.0
C4 C9 H9A 120.0
C10 O1 H1 109.2(15)
O1 C10 C15 118.67(15)
O1 C10 C11 121.92(16)
C15 C10 C11 119.40(16)
C12 C11 C10 119.96(16)
C12 C11 H11A 120.0
C10 C11 H11A 120.0
C11 C12 C13 122.19(16)
C11 C12 H12A 118.9
C13 C12 H12A 118.9
C14 C13 C12 116.61(16)
C14 C13 C16 123.37(15)
C12 C13 C16 120.01(15)
C15 C14 C13 121.89(16)
C15 C14 H14A 119.1
C13 C14 H14A 119.1
C10 C15 C14 119.94(16)
C10 C15 H15A 120.0
C14 C15 H15A 120.0
C19 C16 C13 110.36(13)
C19 C16 C18 110.74(14)
C13 C16 C18 108.95(14)
C19 C16 C17 110.10(14)
C13 C16 C17 109.32(14)
C18 C16 C17 107.30(14)
C16 C17 H17A 109.5
C16 C17 H17B 109.5
H17A C17 H17B 109.5
C16 C17 H17C 109.5
H17A C17 H17C 109.5
H17B C17 H17C 109.5
C16 C18 H18A 109.5
C16 C18 H18B 109.5
H18A C18 H18B 109.5
C16 C18 H18C 109.5
H18A C18 H18C 109.5
H18B C18 H18C 109.5
C20 C19 C24 116.48(16)
C20 C19 C16 121.51(15)
C24 C19 C16 121.95(15)
C21 C20 C19 122.09(16)
C21 C20 H20A 119.0
C19 C20 H20A 119.0
C20 C21 C22 120.21(16)
C20 C21 H21A 119.9
C22 C21 H21A 119.9
O2 C22 C23 118.20(15)
O2 C22 C21 123.09(15)
C23 C22 C21 118.71(16)
C24 C23 C22 120.45(16)
C24 C23 H23A 119.8
C22 C23 H23A 119.8
C23 C24 C19 122.06(15)
C23 C24 H24A 119.0
C19 C24 H24A 119.0
C22 O2 H2 110.9(17)

loop_
_geom_bond_atom_site_label_1
_geom_bond_atom_site_label_2
_geom_bond_distance
O3 N1 1.3429(19)
N1 C1 1.331(2)
N1 C5 1.384(2)
C1 C2 1.397(3)
C1 H1A 0.9500
C2 C3 1.360(3)
C2 H2A 0.9500
C3 C4 1.422(3)
C3 H3A 0.9500
C4 C5 1.408(3)
C4 C9 1.412(3)
C5 C6 1.421(2)
C6 C7 1.368(3)
C6 H6A 0.9500
C7 C8 1.408(3)
C7 H7A 0.9500
C8 C9 1.369(3)
C8 H8A 0.9500
C9 H9A 0.9500
O1 C10 1.370(2)
O1 H1 0.90(2)
C10 C15 1.388(2)
C10 C11 1.388(2)
C11 C12 1.382(3)
C11 H11A 0.9500
C12 C13 1.400(2)
C12 H12A 0.9500
C13 C14 1.397(2)
C13 C16 1.535(2)
C14 C15 1.391(3)
C14 H14A 0.9500
C15 H15A 0.9500
C16 C19 1.533(2)
C16 C18 1.545(2)
C16 C17 1.547(2)
C17 H17A 0.9800
C17 H17B 0.9800
C17 H17C 0.9800
C18 H18A 0.9800
C18 H18B 0.9800
C18 H18C 0.9800
C19 C20 1.397(2)
C19 C24 1.400(2)
C20 C21 1.386(3)
C20 H20A 0.9500
C21 C22 1.392(2)
C21 H21A 0.9500
C22 O2 1.366(2)
C22 C23 1.390(2)
C23 C24 1.381(2)
C23 H23A 0.9500
C24 H24A 0.9500
O2 H2 0.95(3)
